data_1576374
loop_
_publ_author_name
'Wieprecht, Nele'
'Krummenacher, Ivo'
'W\"ust, Leonie'
'Michel, Maximilian'
'Neder, Marco'
'H\"afner, Andreas'
'Karg, Jordan'
'Braunschweig, Holger'

_publ_section_title
;
 Boraindenes as versatile precursors to benzannulated boron heterocycles
;
_journal_name_full 'Chemical Science'
_journal_paper_doi 10.1039/D5SC08526H
_journal_year 2025
_chemical_formula_moiety 'C27 H21 B Se'
_chemical_formula_sum 'C27 H21 B Se'
_chemical_formula_weight 435.21
_space_group_crystal_system triclinic
_space_group_IT_number 2
_space_group_name_Hall '-P 1'
_space_group_name_H-M_alt 'P -1'
_atom_sites_solution_hydrogens geom
_atom_sites_solution_primary dual
_atom_sites_solution_secondary difmap
_audit_creation_date 2025-05-26
_audit_creation_method 'CIF-fill 1.6h (K.Radacki, 2005-25)'
_audit_update_record
;
2025-11-03 deposited with the CCDC.	2025-12-01 downloaded from the CCDC.
;
_cell_angle_alpha 98.425(4)
_cell_angle_beta 96.546(3)
_cell_angle_gamma 90.620(3)
_cell_formula_units_Z 2
_cell_length_a 8.7393(4)
_cell_length_b 10.2112(4)
_cell_length_c 11.8329(5)
_cell_measurement_reflns_used 8077
_cell_measurement_temperature 100(2)
_cell_measurement_theta_max 74.3130
_cell_measurement_theta_min 3.7770
_cell_volume 1037.34(8)
_computing_cell_refinement 'CrysAlisPro 1.171.41.112a (Rigaku OD, 2021)'
_computing_data_collection 'CrysAlisPro 1.171.41.112a (Rigaku OD, 2021)'
_computing_data_reduction 'CrysAlisPro 1.171.41.112a (Rigaku OD, 2021)'
_computing_molecular_graphics 'ShelXLe (Huebschle et all, 2011)'
_computing_publication_material 'SHELXL-2019/2 (Sheldrick, 2019)'
_computing_structure_refinement 'SHELXL-2019/2 (Sheldrick, 2019)'
_computing_structure_solution 'SHELXT 2014/5 (Sheldrick, 2014)''
_diffrn_ambient_environment N~2~
_diffrn_ambient_temperature 100(2)
_diffrn_detector HPA
_diffrn_detector_area_resol_mean 10.0
_diffrn_detector_type 'HyPix Arc150'
_diffrn_measured_fraction_theta_full 0.990
_diffrn_measured_fraction_theta_max 0.945
_diffrn_measurement_details
;
 
 List of Runs (angles in degrees, time in seconds):
 --------------------------------------------------------------------------
  1  \w     41.00 128.00   0.50    0.06    --   77.00  15.00 -60.00  174
  2  \w     42.00 118.00   0.50    0.06    --   77.00  15.00  30.00  152
  3  \w     38.00 107.00   0.50    0.06    --   58.52  15.00  60.00  138
  4  \w     62.00 100.00   0.50    0.06    --   84.80  15.00-180.00   76
  5  \w     77.00 129.00   0.50    0.06    --   84.80  15.00-150.00  104
  6  \w     71.00 124.00   0.50    0.06    --   84.80  15.00  60.00  106
  7  \w     92.00 137.00   0.50    0.06    --   84.80  28.00  80.00   90
  8  \w     49.00 108.00   0.50    0.06    --   58.52  15.00 150.00  118
  9  \w     64.00  90.00   0.50    0.06    --   84.80 -95.00 120.00   52
 10  \w     37.00  62.00   0.50    0.06    --   84.80-112.00 150.00   50
 11  \w     57.00 100.00   0.50    0.06    --   71.31-126.00 150.00   86
 12  \w     37.00  63.00   0.50    0.06    --   77.00-112.00 -60.00   52
 13  \w     68.00  93.00   0.50    0.06    --   77.00-112.00 -60.00   50
 14  \w     39.00  65.00   0.50    0.06    --   84.80-112.00-150.00   52
 15  \w     16.00  51.00   0.50    0.06    --   58.52 -95.00-150.00   70
 16  \w     18.00  44.00   0.50    0.06    --   58.52 -95.00 -60.00   52
 17  \w     34.00  59.00   0.50    0.06    --   77.00 -95.00 -30.00   50
 18  \w     34.00  84.00   0.50    0.06    --   77.00 -95.00  30.00  100
 19  \w     44.00  87.00   0.50    0.06    --   84.80 -95.00  90.00   86
 20  \w     16.00  41.00   0.50    0.06    --   58.52 -95.00  30.00   50
 21  \w     65.00  91.00   0.50    0.06    --   84.80 -95.00 -30.00   52
 22  \w     65.00  90.00   0.50    0.06    --   84.80 -95.00   0.00   50
 23  \w     49.00  91.00   0.50    0.06    --   84.80 -95.00  60.00   84
 24  \w     22.00  49.00   0.50    0.06    --   58.52 -95.00  60.00   54
 25  \w     42.00  88.00   0.50    0.06    --   84.80 -95.00 -60.00   92
 26  \w     52.00  91.00   0.50    0.06    --   84.80 -95.00-120.00   78
 27  \w     66.00  92.00   0.50    0.06    --   84.80 -95.00-150.00   52
 28  \w     64.00  92.00   0.50    0.06    --   84.80 -95.00-180.00   56
 29  \w     16.00  41.00   0.50    0.06    --   58.52 -95.00   0.00   50
 30  \w   -113.00 -85.00   0.50    0.06    --  -69.60 -15.00-150.00   56
 31  \w    -81.00 -45.00   0.50    0.06    --  -69.60 -15.00-150.00   72
 32  \w    -74.00 -28.00   0.50    0.06    --  -76.44 112.00-180.00   92
 33  \w    -97.00 -71.00   0.50    0.06    --  -79.50 116.00 -63.85   52
 34  \w    -68.00 -42.00   0.50    0.06    --  -79.50 116.00 -63.85   52
 35  \w    -78.00 -28.00   0.50    0.06    --  -76.44 112.00  60.00  100
 36  \w    -92.00 -41.00   0.50    0.06    --  -76.44 112.00 120.00  102
 37  \w   -121.00 -40.00   0.50    0.06    --  -76.44 -15.00  90.00  162
;
_diffrn_measurement_device 'four-circle diffractometer'
_diffrn_measurement_device_type 'Rigaku XtaLAB Synergy-R'
_diffrn_measurement_method '\w scans'
_diffrn_orient_matrix_type
;
 CrysAlisPro convention (1999,Acta A55,543-557)
;
_diffrn_orient_matrix_UB_11 -0.1021567000
_diffrn_orient_matrix_UB_12 0.1117928000
_diffrn_orient_matrix_UB_13 0.0482407000
_diffrn_orient_matrix_UB_21 0.1308629000
_diffrn_orient_matrix_UB_22 0.1021112000
_diffrn_orient_matrix_UB_23 -0.0005940000
_diffrn_orient_matrix_UB_31 -0.0628279000
_diffrn_orient_matrix_UB_32 0.0188375000
_diffrn_orient_matrix_UB_33 -0.1234276000
_diffrn_radiation_monochromator 'multi-layer mirror'
_diffrn_radiation_probe x-ray
_diffrn_radiation_type CuK\a
_diffrn_radiation_wavelength 1.54184
_diffrn_radiation_xray_symbol K-L~2,3~
_diffrn_reflns_av_R_equivalents 0.0615
_diffrn_reflns_av_unetI/netI 0.0565
_diffrn_reflns_Laue_measured_fraction_full 0.990
_diffrn_reflns_Laue_measured_fraction_max 0.945
_diffrn_reflns_limit_h_max 10
_diffrn_reflns_limit_h_min -10
_diffrn_reflns_limit_k_max 12
_diffrn_reflns_limit_k_min -12
_diffrn_reflns_limit_l_max 10
_diffrn_reflns_limit_l_min -14
_diffrn_reflns_number 12438
_diffrn_reflns_point_group_measured_fraction_full 0.990
_diffrn_reflns_point_group_measured_fraction_max 0.945
_diffrn_reflns_theta_full 67.684
_diffrn_reflns_theta_max 74.810
_diffrn_reflns_theta_min 3.802
_diffrn_source 'rotating-anode X-ray tube'
_diffrn_source_type 'PhotonJet-R X-ray Source'
_exptl_absorpt_coefficient_mu 2.503
_exptl_absorpt_correction_T_max 1.000
_exptl_absorpt_correction_T_min 0.854
_exptl_absorpt_correction_type gaussian
_exptl_absorpt_process_details
;
 CrysAlisPro 1.171.41.112a (Rigaku Oxford Diffraction, 2021) Numerical 
 absorption correction based on gaussian integration over a multifaceted 
 crystal model Empirical absorption correction using spherical harmonics, 
 implemented in SCALE3 ABSPACK scaling algorithm.
;
_exptl_crystal_colour 'clear light colourless'
_exptl_crystal_density_diffrn 1.393
_exptl_crystal_description plate
_exptl_crystal_F_000 444
_exptl_crystal_preparation
;
 For data collection the crystal was immersed in a film of perfluoropolyether 
 oil, mounted on a polyimide loop and transferred to stream of cold nitrogen 
 (Oxford Cryostream 800).
;
_exptl_crystal_size_max 0.130
_exptl_crystal_size_mid 0.110
_exptl_crystal_size_min 0.020
_refine_diff_density_max 1.031
_refine_diff_density_min -1.227
_refine_diff_density_rms 0.093
_refine_ls_extinction_method none
_refine_ls_goodness_of_fit_ref 1.143
_refine_ls_hydrogen_treatment constr
_refine_ls_matrix_type full
_refine_ls_number_parameters 263
_refine_ls_number_reflns 4023
_refine_ls_number_restraints 0
_refine_ls_restrained_S_all 1.143
_refine_ls_R_factor_all 0.0511
_refine_ls_R_factor_gt 0.0463
_refine_ls_shift/su_max 0.001
_refine_ls_shift/su_mean 0.000
_refine_ls_structure_factor_coef Fsqd
_refine_ls_weighting_details
;
 w=1/[\s^2^(Fo^2^)+(0.0722P)^2^+0.4749P] where P=(Fo^2^+2Fc^2^)/3
;
_refine_ls_weighting_scheme calc
_refine_ls_wR_factor_gt 0.1295
_refine_ls_wR_factor_ref 0.1320
_reflns_Friedel_coverage 0.000
_reflns_number_gt 3569
_reflns_number_total 4023
_reflns_threshold_expression 'I > 2\s(I)'
_cod_data_source_file d5sc08526h2.cif
_cod_data_source_block 4Tol
_cod_database_code 1576374
_shelx_shelxl_version_number 2019/2
_shelx_space_group_comment
;
 The symmetry employed for this shelxl refinement is uniquely defined by the 
 following loop, which should always be used as a source of symmetry 
 information in preference to the above space-group names. They are only 
 intended as comments.
;
_shelx_estimated_absorpt_t_min 0.737
_shelx_estimated_absorpt_t_max 0.952

loop_
_space_group_symop_operation_xyz
'x, y, z'
'-x, -y, -z'

loop_
_atom_site_label
_atom_site_type_symbol
_atom_site_fract_x
_atom_site_fract_y
_atom_site_fract_z
_atom_site_U_iso_or_equiv
_atom_site_adp_type
_atom_site_occupancy
_atom_site_site_symmetry_order
_atom_site_calc_flag
_atom_site_refinement_flags_posn
_atom_site_refinement_flags_adp
_atom_site_refinement_flags_occupancy
_atom_site_disorder_assembly
_atom_site_disorder_group
Se1_1 Se 0.72967(4) 0.69362(3) 0.57429(3) 0.02339(14) Uani 1 1 d . . . . .
C1_1 C 0.5422(4) 0.7277(3) 0.4874(3) 0.0227(6) Uani 1 1 d . . . . .
B1_1 B 0.6842(4) 0.7503(3) 0.7281(3) 0.0223(7) Uani 1 1 d . . . . .
C2_1 C 0.4162(4) 0.7786(3) 0.5329(3) 0.0216(6) Uani 1 1 d . . . . .
C3_1 C 0.4020(4) 0.8129(3) 0.6567(3) 0.0228(6) Uani 1 1 d . . . . .
C4_1 C 0.2578(4) 0.8566(3) 0.6875(3) 0.0266(7) Uani 1 1 d . . . . .
H4_1 H 0.176826 0.864392 0.628368 0.032 Uiso 1 1 calc R U . . .
C5_1 C 0.2304(4) 0.8884(3) 0.8012(3) 0.0288(7) Uani 1 1 d . . . . .
H5_1 H 0.131866 0.917736 0.818765 0.035 Uiso 1 1 calc R U . . .
C6_1 C 0.3467(4) 0.8775(3) 0.8896(3) 0.0278(7) Uani 1 1 d . . . . .
H6_1 H 0.328482 0.898704 0.967749 0.033 Uiso 1 1 calc R U . . .
C7_1 C 0.4886(4) 0.8355(3) 0.8618(3) 0.0258(7) Uani 1 1 d . . . . .
H7_1 H 0.567649 0.827995 0.922505 0.031 Uiso 1 1 calc R U . . .
C8_1 C 0.5222(4) 0.8032(3) 0.7475(3) 0.0227(6) Uani 1 1 d . . . . .
C1_2 C 0.8189(4) 0.7362(3) 0.8240(3) 0.0237(7) Uani 1 1 d . . . . .
C2_2 C 0.8597(4) 0.8338(3) 0.9200(3) 0.0266(7) Uani 1 1 d . . . . .
H2_2 H 0.802681 0.912610 0.928627 0.032 Uiso 1 1 calc R U . . .
C3_2 C 0.9820(4) 0.8174(3) 1.0029(3) 0.0272(7) Uani 1 1 d . . . . .
H3_2 H 1.007048 0.885521 1.066381 0.033 Uiso 1 1 calc R U . . .
C4_2 C 1.0677(4) 0.7036(4) 0.9943(3) 0.0283(7) Uani 1 1 d . . . . .
C5_2 C 1.0288(4) 0.6062(4) 0.8996(3) 0.0302(7) Uani 1 1 d . . . . .
H5_2 H 1.085874 0.527368 0.891876 0.036 Uiso 1 1 calc R U . . .
C6_2 C 0.9084(4) 0.6224(3) 0.8166(3) 0.0270(7) Uani 1 1 d . . . . .
H6_2 H 0.885593 0.554550 0.752645 0.032 Uiso 1 1 calc R U . . .
C7_2 C 1.2016(4) 0.6863(4) 1.0820(3) 0.0407(9) Uani 1 1 d . . . . .
H7A_2 H 1.290805 0.656957 1.042668 0.061 Uiso 1 1 calc R U . . .
H7B_2 H 1.174058 0.619827 1.128645 0.061 Uiso 1 1 calc R U . . .
H7C_2 H 1.227382 0.770878 1.131825 0.061 Uiso 1 1 calc R U . . .
C1_3 C 0.5564(3) 0.6941(3) 0.3614(3) 0.0221(6) Uani 1 1 d . . . . .
C2_3 C 0.5658(4) 0.7944(3) 0.2944(3) 0.0265(7) Uani 1 1 d . . . . .
H2_3 H 0.552217 0.883889 0.326260 0.032 Uiso 1 1 calc R U . . .
C3_3 C 0.5954(4) 0.7634(4) 0.1802(3) 0.0303(8) Uani 1 1 d . . . . .
H3_3 H 0.603101 0.832281 0.135014 0.036 Uiso 1 1 calc R U . . .
C4_3 C 0.6136(4) 0.6335(4) 0.1320(3) 0.0311(8) Uani 1 1 d . . . . .
H4_3 H 0.634470 0.613086 0.054377 0.037 Uiso 1 1 calc R U . . .
C5_3 C 0.6010(4) 0.5331(4) 0.1983(3) 0.0321(8) Uani 1 1 d . . . . .
H5_3 H 0.611106 0.443415 0.165606 0.038 Uiso 1 1 calc R U . . .
C6_3 C 0.5736(4) 0.5638(3) 0.3122(3) 0.0278(7) Uani 1 1 d . . . . .
H6_3 H 0.566531 0.494662 0.357260 0.033 Uiso 1 1 calc R U . . .
C1_4 C 0.2757(4) 0.7975(3) 0.4524(3) 0.0224(6) Uani 1 1 d . . . . .
C2_4 C 0.2466(4) 0.9211(3) 0.4172(3) 0.0265(7) Uani 1 1 d . . . . .
H2_4 H 0.320984 0.991538 0.438687 0.032 Uiso 1 1 calc R U . . .
C3_4 C 0.1095(4) 0.9409(4) 0.3512(3) 0.0303(8) Uani 1 1 d . . . . .
H3_4 H 0.091216 1.024170 0.326200 0.036 Uiso 1 1 calc R U . . .
C4_4 C -0.0011(4) 0.8394(4) 0.3215(3) 0.0294(7) Uani 1 1 d . . . . .
H4_4 H -0.095947 0.853972 0.277998 0.035 Uiso 1 1 calc R U . . .
C5_4 C 0.0269(4) 0.7173(3) 0.3554(3) 0.0283(7) Uani 1 1 d . . . . .
H5_4 H -0.048620 0.647728 0.334516 0.034 Uiso 1 1 calc R U . . .
C6_4 C 0.1651(4) 0.6955(3) 0.4199(3) 0.0248(7) Uani 1 1 d . . . . .
H6_4 H 0.184209 0.610744 0.441795 0.030 Uiso 1 1 calc R U . . .

loop_
_atom_site_aniso_label
_atom_site_aniso_U_11
_atom_site_aniso_U_22
_atom_site_aniso_U_33
_atom_site_aniso_U_23
_atom_site_aniso_U_13
_atom_site_aniso_U_12
Se1_1 0.0230(2) 0.0264(2) 0.0207(2) 0.00534(14) -0.00019(13) 0.00258(13)
C1_1 0.0263(16) 0.0189(15) 0.0237(16) 0.0059(12) 0.0023(12) -0.0004(12)
B1_1 0.0277(18) 0.0203(17) 0.0193(17) 0.0040(14) 0.0030(14) 0.0000(14)
C2_1 0.0234(15) 0.0182(14) 0.0234(16) 0.0058(12) 0.0000(12) -0.0003(12)
C3_1 0.0273(16) 0.0176(15) 0.0234(16) 0.0063(12) -0.0013(12) -0.0021(12)
C4_1 0.0245(16) 0.0295(17) 0.0262(17) 0.0083(14) -0.0013(13) 0.0015(13)
C5_1 0.0262(17) 0.0300(17) 0.0308(18) 0.0057(14) 0.0047(14) 0.0043(13)
C6_1 0.0318(18) 0.0298(17) 0.0232(16) 0.0066(14) 0.0059(13) -0.0004(14)
C7_1 0.0266(16) 0.0263(16) 0.0245(16) 0.0079(13) -0.0017(13) -0.0015(13)
C8_1 0.0220(15) 0.0216(15) 0.0247(16) 0.0075(13) -0.0018(12) -0.0016(12)
C1_2 0.0231(15) 0.0253(16) 0.0233(16) 0.0059(13) 0.0026(12) -0.0017(12)
C2_2 0.0265(16) 0.0267(17) 0.0262(16) 0.0044(13) 0.0012(13) -0.0015(13)
C3_2 0.0295(17) 0.0311(18) 0.0192(15) 0.0025(13) -0.0020(13) -0.0056(14)
C4_2 0.0250(16) 0.0378(19) 0.0232(16) 0.0110(14) 0.0002(13) -0.0049(14)
C5_2 0.0302(18) 0.0319(19) 0.0296(18) 0.0107(15) 0.0003(14) 0.0041(14)
C6_2 0.0288(17) 0.0270(17) 0.0243(16) 0.0057(13) -0.0031(13) 0.0013(13)
C7_2 0.034(2) 0.053(3) 0.036(2) 0.0158(19) -0.0052(16) -0.0037(18)
C1_3 0.0181(14) 0.0244(16) 0.0242(16) 0.0059(13) 0.0008(12) -0.0009(12)
C2_3 0.0284(17) 0.0243(16) 0.0249(16) 0.0050(13) -0.0070(13) -0.0026(13)
C3_3 0.0351(18) 0.0343(19) 0.0212(16) 0.0094(14) -0.0044(14) -0.0067(15)
C4_3 0.0334(18) 0.037(2) 0.0222(16) 0.0036(15) 0.0023(14) -0.0038(15)
C5_3 0.0384(19) 0.0278(18) 0.0288(18) 0.0007(15) 0.0039(15) -0.0036(15)
C6_3 0.0311(17) 0.0232(16) 0.0295(17) 0.0064(14) 0.0025(13) -0.0024(13)
C1_4 0.0238(16) 0.0229(16) 0.0198(15) 0.0028(12) 0.0004(12) 0.0008(12)
C2_4 0.0255(16) 0.0220(16) 0.0319(17) 0.0087(14) -0.0030(13) -0.0018(12)
C3_4 0.0285(18) 0.0333(19) 0.0299(18) 0.0114(15) -0.0022(14) 0.0016(14)
C4_4 0.0228(16) 0.038(2) 0.0263(17) 0.0048(15) -0.0024(13) 0.0017(14)
C5_4 0.0242(16) 0.0322(18) 0.0267(17) 0.0017(14) -0.0011(13) -0.0051(13)
C6_4 0.0292(17) 0.0210(15) 0.0241(16) 0.0038(13) 0.0020(13) 0.0010(13)

loop_
_atom_type_symbol
_atom_type_description
_atom_type_scat_dispersion_real
_atom_type_scat_dispersion_imag
_atom_type_scat_source
C C 0.0181 0.0091 'International Tables Vol C Tables 4.2.6.8 and 6.1.1.4'
H H 0.0000 0.0000 'International Tables Vol C Tables 4.2.6.8 and 6.1.1.4'
B B 0.0090 0.0039 'International Tables Vol C Tables 4.2.6.8 and 6.1.1.4'
Se Se -0.7943 1.1372 'International Tables Vol C Tables 4.2.6.8 and 6.1.1.4'

loop_
_exptl_crystal_face_index_h
_exptl_crystal_face_index_k
_exptl_crystal_face_index_l
_exptl_crystal_face_perp_dist
0 -1 2 0.0313
1 2 -2 0.0529
1 0 2 0.0329
-1 0 -1 0.0268
-1 0 0 0.0342
1 0 0 0.0714
0 0 -1 0.0148
0 0 1 0.0070
0 -1 0 0.0674
0 1 0 0.0610
1 2 0 0.0552
0 1 -2 0.0337

loop_
_geom_angle_atom_site_label_1
_geom_angle_atom_site_label_2
_geom_angle_atom_site_label_3
_geom_angle
_geom_angle_site_symmetry_1
_geom_angle_site_symmetry_3
_geom_angle_publ_flag
C1_1 Se1_1 B1_1 101.44(15) . . ?
C2_1 C1_1 C1_3 125.4(3) . . ?
C2_1 C1_1 Se1_1 124.8(2) . . ?
C1_3 C1_1 Se1_1 109.8(2) . . ?
C8_1 B1_1 C1_2 126.0(3) . . ?
C8_1 B1_1 Se1_1 119.1(2) . . ?
C1_2 B1_1 Se1_1 114.8(2) . . ?
C1_1 C2_1 C3_1 125.6(3) . . ?
C1_1 C2_1 C1_4 118.2(3) . . ?
C3_1 C2_1 C1_4 116.1(3) . . ?
C4_1 C3_1 C8_1 117.7(3) . . ?
C4_1 C3_1 C2_1 117.3(3) . . ?
C8_1 C3_1 C2_1 125.0(3) . . ?
C5_1 C4_1 C3_1 122.2(3) . . ?
C5_1 C4_1 H4_1 118.9 . . ?
C3_1 C4_1 H4_1 118.9 . . ?
C4_1 C5_1 C6_1 120.2(3) . . ?
C4_1 C5_1 H5_1 119.9 . . ?
C6_1 C5_1 H5_1 119.9 . . ?
C7_1 C6_1 C5_1 118.8(3) . . ?
C7_1 C6_1 H6_1 120.6 . . ?
C5_1 C6_1 H6_1 120.6 . . ?
C6_1 C7_1 C8_1 123.0(3) . . ?
C6_1 C7_1 H7_1 118.5 . . ?
C8_1 C7_1 H7_1 118.5 . . ?
C7_1 C8_1 C3_1 118.1(3) . . ?
C7_1 C8_1 B1_1 117.8(3) . . ?
C3_1 C8_1 B1_1 124.0(3) . . ?
C6_2 C1_2 C2_2 116.2(3) . . ?
C6_2 C1_2 B1_1 120.3(3) . . ?
C2_2 C1_2 B1_1 123.5(3) . . ?
C3_2 C2_2 C1_2 121.5(3) . . ?
C3_2 C2_2 H2_2 119.3 . . ?
C1_2 C2_2 H2_2 119.3 . . ?
C4_2 C3_2 C2_2 121.2(3) . . ?
C4_2 C3_2 H3_2 119.4 . . ?
C2_2 C3_2 H3_2 119.4 . . ?
C3_2 C4_2 C5_2 118.0(3) . . ?
C3_2 C4_2 C7_2 121.6(3) . . ?
C5_2 C4_2 C7_2 120.4(3) . . ?
C6_2 C5_2 C4_2 121.0(3) . . ?
C6_2 C5_2 H5_2 119.5 . . ?
C4_2 C5_2 H5_2 119.5 . . ?
C5_2 C6_2 C1_2 122.1(3) . . ?
C5_2 C6_2 H6_2 119.0 . . ?
C1_2 C6_2 H6_2 119.0 . . ?
C4_2 C7_2 H7A_2 109.5 . . ?
C4_2 C7_2 H7B_2 109.5 . . ?
H7A_2 C7_2 H7B_2 109.5 . . ?
C4_2 C7_2 H7C_2 109.5 . . ?
H7A_2 C7_2 H7C_2 109.5 . . ?
H7B_2 C7_2 H7C_2 109.5 . . ?
C6_3 C1_3 C2_3 119.0(3) . . ?
C6_3 C1_3 C1_1 120.6(3) . . ?
C2_3 C1_3 C1_1 120.2(3) . . ?
C1_3 C2_3 C3_3 119.9(3) . . ?
C1_3 C2_3 H2_3 120.1 . . ?
C3_3 C2_3 H2_3 120.1 . . ?
C4_3 C3_3 C2_3 120.8(3) . . ?
C4_3 C3_3 H3_3 119.6 . . ?
C2_3 C3_3 H3_3 119.6 . . ?
C3_3 C4_3 C5_3 119.3(3) . . ?
C3_3 C4_3 H4_3 120.4 . . ?
C5_3 C4_3 H4_3 120.4 . . ?
C6_3 C5_3 C4_3 120.1(3) . . ?
C6_3 C5_3 H5_3 120.0 . . ?
C4_3 C5_3 H5_3 120.0 . . ?
C5_3 C6_3 C1_3 120.9(3) . . ?
C5_3 C6_3 H6_3 119.5 . . ?
C1_3 C6_3 H6_3 119.5 . . ?
C6_4 C1_4 C2_4 119.0(3) . . ?
C6_4 C1_4 C2_1 120.1(3) . . ?
C2_4 C1_4 C2_1 120.7(3) . . ?
C3_4 C2_4 C1_4 120.2(3) . . ?
C3_4 C2_4 H2_4 119.9 . . ?
C1_4 C2_4 H2_4 119.9 . . ?
C4_4 C3_4 C2_4 120.3(3) . . ?
C4_4 C3_4 H3_4 119.9 . . ?
C2_4 C3_4 H3_4 119.9 . . ?
C5_4 C4_4 C3_4 119.9(3) . . ?
C5_4 C4_4 H4_4 120.0 . . ?
C3_4 C4_4 H4_4 120.0 . . ?
C4_4 C5_4 C6_4 120.4(3) . . ?
C4_4 C5_4 H5_4 119.8 . . ?
C6_4 C5_4 H5_4 119.8 . . ?
C5_4 C6_4 C1_4 120.2(3) . . ?
C5_4 C6_4 H6_4 119.9 . . ?
C1_4 C6_4 H6_4 119.9 . . ?

loop_
_geom_bond_atom_site_label_1
_geom_bond_atom_site_label_2
_geom_bond_distance
_geom_bond_site_symmetry_2
_geom_bond_publ_flag
Se1_1 C1_1 1.897(3) . ?
Se1_1 B1_1 1.915(4) . ?
C1_1 C2_1 1.356(4) . ?
C1_1 C1_3 1.499(4) . ?
B1_1 C8_1 1.550(5) . ?
B1_1 C1_2 1.562(5) . ?
C2_1 C3_1 1.475(4) . ?
C2_1 C1_4 1.498(4) . ?
C3_1 C4_1 1.410(5) . ?
C3_1 C8_1 1.430(4) . ?
C4_1 C5_1 1.385(5) . ?
C4_1 H4_1 0.9500 . ?
C5_1 C6_1 1.391(4) . ?
C5_1 H5_1 0.9500 . ?
C6_1 C7_1 1.376(5) . ?
C6_1 H6_1 0.9500 . ?
C7_1 C8_1 1.409(5) . ?
C7_1 H7_1 0.9500 . ?
C1_2 C6_2 1.405(5) . ?
C1_2 C2_2 1.408(5) . ?
C2_2 C3_2 1.394(4) . ?
C2_2 H2_2 0.9500 . ?
C3_2 C4_2 1.387(5) . ?
C3_2 H3_2 0.9500 . ?
C4_2 C5_2 1.392(5) . ?
C4_2 C7_2 1.504(4) . ?
C5_2 C6_2 1.384(4) . ?
C5_2 H5_2 0.9500 . ?
C6_2 H6_2 0.9500 . ?
C7_2 H7A_2 0.9800 . ?
C7_2 H7B_2 0.9800 . ?
C7_2 H7C_2 0.9800 . ?
C1_3 C6_3 1.389(5) . ?
C1_3 C2_3 1.392(4) . ?
C2_3 C3_3 1.396(5) . ?
C2_3 H2_3 0.9500 . ?
C3_3 C4_3 1.383(5) . ?
C3_3 H3_3 0.9500 . ?
C4_3 C5_3 1.390(5) . ?
C4_3 H4_3 0.9500 . ?
C5_3 C6_3 1.387(5) . ?
C5_3 H5_3 0.9500 . ?
C6_3 H6_3 0.9500 . ?
C1_4 C6_4 1.394(4) . ?
C1_4 C2_4 1.403(4) . ?
C2_4 C3_4 1.388(4) . ?
C2_4 H2_4 0.9500 . ?
C3_4 C4_4 1.387(5) . ?
C3_4 H3_4 0.9500 . ?
C4_4 C5_4 1.381(5) . ?
C4_4 H4_4 0.9500 . ?
C5_4 C6_4 1.392(4) . ?
C5_4 H5_4 0.9500 . ?
C6_4 H6_4 0.9500 . ?

loop_
_geom_torsion_atom_site_label_1
_geom_torsion_atom_site_label_2
_geom_torsion_atom_site_label_3
_geom_torsion_atom_site_label_4
_geom_torsion
_geom_torsion_site_symmetry_1
_geom_torsion_site_symmetry_2
_geom_torsion_site_symmetry_3
_geom_torsion_site_symmetry_4
_geom_torsion_publ_flag
B1_1 Se1_1 C1_1 C2_1 -0.4(3) . . . . ?
B1_1 Se1_1 C1_1 C1_3 177.8(2) . . . . ?
C1_3 C1_1 C2_1 C3_1 -179.5(3) . . . . ?
Se1_1 C1_1 C2_1 C3_1 -1.5(5) . . . . ?
C1_3 C1_1 C2_1 C1_4 3.1(5) . . . . ?
Se1_1 C1_1 C2_1 C1_4 -179.0(2) . . . . ?
C1_1 C2_1 C3_1 C4_1 -175.9(3) . . . . ?
C1_4 C2_1 C3_1 C4_1 1.6(4) . . . . ?
C1_1 C2_1 C3_1 C8_1 3.0(5) . . . . ?
C1_4 C2_1 C3_1 C8_1 -179.5(3) . . . . ?
C8_1 C3_1 C4_1 C5_1 -0.6(5) . . . . ?
C2_1 C3_1 C4_1 C5_1 178.5(3) . . . . ?
C3_1 C4_1 C5_1 C6_1 -0.2(5) . . . . ?
C4_1 C5_1 C6_1 C7_1 0.4(5) . . . . ?
C5_1 C6_1 C7_1 C8_1 0.2(5) . . . . ?
C6_1 C7_1 C8_1 C3_1 -0.9(5) . . . . ?
C6_1 C7_1 C8_1 B1_1 -176.9(3) . . . . ?
C4_1 C3_1 C8_1 C7_1 1.1(4) . . . . ?
C2_1 C3_1 C8_1 C7_1 -177.9(3) . . . . ?
C4_1 C3_1 C8_1 B1_1 176.8(3) . . . . ?
C2_1 C3_1 C8_1 B1_1 -2.1(5) . . . . ?
C1_2 B1_1 C8_1 C7_1 -3.5(5) . . . . ?
Se1_1 B1_1 C8_1 C7_1 175.7(2) . . . . ?
C1_2 B1_1 C8_1 C3_1 -179.3(3) . . . . ?
Se1_1 B1_1 C8_1 C3_1 -0.1(4) . . . . ?
C8_1 B1_1 C1_2 C6_2 137.4(3) . . . . ?
Se1_1 B1_1 C1_2 C6_2 -41.8(4) . . . . ?
C8_1 B1_1 C1_2 C2_2 -43.5(5) . . . . ?
Se1_1 B1_1 C1_2 C2_2 137.2(3) . . . . ?
C6_2 C1_2 C2_2 C3_2 -0.2(5) . . . . ?
B1_1 C1_2 C2_2 C3_2 -179.3(3) . . . . ?
C1_2 C2_2 C3_2 C4_2 -0.5(5) . . . . ?
C2_2 C3_2 C4_2 C5_2 0.6(5) . . . . ?
C2_2 C3_2 C4_2 C7_2 178.8(3) . . . . ?
C3_2 C4_2 C5_2 C6_2 0.0(5) . . . . ?
C7_2 C4_2 C5_2 C6_2 -178.2(3) . . . . ?
C4_2 C5_2 C6_2 C1_2 -0.7(5) . . . . ?
C2_2 C1_2 C6_2 C5_2 0.8(5) . . . . ?
B1_1 C1_2 C6_2 C5_2 179.9(3) . . . . ?
C2_1 C1_1 C1_3 C6_3 -115.3(4) . . . . ?
Se1_1 C1_1 C1_3 C6_3 66.5(3) . . . . ?
C2_1 C1_1 C1_3 C2_3 70.2(4) . . . . ?
Se1_1 C1_1 C1_3 C2_3 -108.0(3) . . . . ?
C6_3 C1_3 C2_3 C3_3 -1.3(5) . . . . ?
C1_1 C1_3 C2_3 C3_3 173.2(3) . . . . ?
C1_3 C2_3 C3_3 C4_3 0.8(5) . . . . ?
C2_3 C3_3 C4_3 C5_3 0.5(5) . . . . ?
C3_3 C4_3 C5_3 C6_3 -1.3(5) . . . . ?
C4_3 C5_3 C6_3 C1_3 0.8(5) . . . . ?
C2_3 C1_3 C6_3 C5_3 0.5(5) . . . . ?
C1_1 C1_3 C6_3 C5_3 -174.0(3) . . . . ?
C1_1 C2_1 C1_4 C6_4 89.3(4) . . . . ?
C3_1 C2_1 C1_4 C6_4 -88.4(4) . . . . ?
C1_1 C2_1 C1_4 C2_4 -96.5(4) . . . . ?
C3_1 C2_1 C1_4 C2_4 85.8(4) . . . . ?
C6_4 C1_4 C2_4 C3_4 0.1(5) . . . . ?
C2_1 C1_4 C2_4 C3_4 -174.1(3) . . . . ?
C1_4 C2_4 C3_4 C4_4 1.3(5) . . . . ?
C2_4 C3_4 C4_4 C5_4 -1.6(5) . . . . ?
C3_4 C4_4 C5_4 C6_4 0.5(5) . . . . ?
C4_4 C5_4 C6_4 C1_4 1.0(5) . . . . ?
C2_4 C1_4 C6_4 C5_4 -1.3(5) . . . . ?
C2_1 C1_4 C6_4 C5_4 173.0(3) . . . . ?
